data_2214409
loop_
_publ_author_name
'Seo,  Pil Ja'
'Choi, Hong Dae'
'Son, Byeng Wha'
'Lee, Uk'

_publ_section_title
;
 5-Bromo-2-methyl-3-phenylsulfinyl-1-benzofuran
;
_journal_coeditor_code WK2060
_journal_issue 7
_journal_name_full 'Acta Crystallographica Section E'
_journal_page_first o3204
_journal_page_last o3204
_journal_paper_doi 10.1107/S1600536807028504
_journal_volume 63
_journal_year 2007
_chemical_formula_iupac 'C15 H11 Br O2 S'
_chemical_formula_moiety 'C15 H11 Br O2 S'
_chemical_formula_sum 'C15 H11 Br O2 S'
_chemical_formula_weight 335.21
_chemical_name_systematic
;
5-Bromo-2-methyl-3-phenylsulfinyl-1-benzofuran
;
_space_group_IT_number 14
_symmetry_cell_setting monoclinic
_symmetry_space_group_name_Hall '-P 2ybc'
_symmetry_space_group_name_H-M 'P 1 21/c 1'
_atom_sites_solution_hydrogens geom
_atom_sites_solution_primary direct
_atom_sites_solution_secondary difmap
_cell_angle_alpha 90.00
_cell_angle_beta 106.0840(10)
_cell_angle_gamma 90.00
_cell_formula_units_Z 4
_cell_length_a 12.8097(7)
_cell_length_b 11.1838(6)
_cell_length_c 9.9046(5)
_cell_measurement_reflns_used 4433
_cell_measurement_temperature 173(2)
_cell_measurement_theta_max 28.13
_cell_measurement_theta_min 2.46
_cell_volume 1363.40(13)
_computing_cell_refinement 'SAINT (Bruker, 1997)'
_computing_data_collection 'SMART (Bruker, 1997)'
_computing_data_reduction SAINT
_computing_molecular_graphics 'ORTEP-3 (Farrugia, 1997) and DIAMOND (Brandenburg, 1998)'
_computing_publication_material SHELXL97
_computing_structure_refinement 'SHELXL97 (Sheldrick, 1997)'
_computing_structure_solution 'SHELXS97 (Sheldrick, 1997)'
_diffrn_ambient_temperature 173(2)
_diffrn_detector_area_resol_mean 10.00
_diffrn_measured_fraction_theta_full 0.992
_diffrn_measured_fraction_theta_max 0.992
_diffrn_measurement_device_type 'Bruker SMART CCD'
_diffrn_measurement_method '\f and \w'
_diffrn_radiation_monochromator graphite
_diffrn_radiation_source 'fine-focus sealed tube'
_diffrn_radiation_type MoK\a
_diffrn_radiation_wavelength 0.71073
_diffrn_reflns_av_R_equivalents 0.0196
_diffrn_reflns_av_sigmaI/netI 0.0233
_diffrn_reflns_limit_h_max 16
_diffrn_reflns_limit_h_min -12
_diffrn_reflns_limit_k_max 13
_diffrn_reflns_limit_k_min -14
_diffrn_reflns_limit_l_max 11
_diffrn_reflns_limit_l_min -12
_diffrn_reflns_number 8012
_diffrn_reflns_theta_full 27.00
_diffrn_reflns_theta_max 27.00
_diffrn_reflns_theta_min 2.46
_diffrn_standards_number 0
_exptl_absorpt_coefficient_mu 3.162
_exptl_absorpt_correction_T_max 0.692
_exptl_absorpt_correction_T_min 0.275
_exptl_absorpt_correction_type multi-scan
_exptl_absorpt_process_details '(SADABS; Sheldrick, 1999)'
_exptl_crystal_colour colorless
_exptl_crystal_density_diffrn 1.633
_exptl_crystal_density_method 'not measured'
_exptl_crystal_description block
_exptl_crystal_F_000 672
_exptl_crystal_size_max 0.42
_exptl_crystal_size_mid 0.40
_exptl_crystal_size_min 0.12
_refine_diff_density_max 0.664
_refine_diff_density_min -0.890
_refine_ls_extinction_method none
_refine_ls_goodness_of_fit_ref 1.050
_refine_ls_hydrogen_treatment constr
_refine_ls_matrix_type full
_refine_ls_number_parameters 173
_refine_ls_number_reflns 2964
_refine_ls_number_restraints 0
_refine_ls_restrained_S_all 1.050
_refine_ls_R_factor_all 0.0372
_refine_ls_R_factor_gt 0.0301
_refine_ls_shift/su_max 0.000
_refine_ls_shift/su_mean 0.000
_refine_ls_structure_factor_coef Fsqd
_refine_ls_weighting_details 'calc w=1/[\s^2^(Fo^2^)+(0.0451P)^2^+0.7554P] where P=(Fo^2^+2Fc^2^)/3'
_refine_ls_weighting_scheme calc
_refine_ls_wR_factor_gt 0.0807
_refine_ls_wR_factor_ref 0.0849
_reflns_number_gt 2534
_reflns_number_total 2964
_reflns_threshold_expression I>2\s(I)
_cod_data_source_file wk2060.cif
_cod_data_source_block I
_cod_depositor_comments
;
The following automatic conversions were performed:
'_symmetry_cell_setting' value 'Monoclinic' changed to 'monoclinic'
according to '/home/saulius/struct/CIF-dictionaries/cif_core.dic'
dictionary named 'cif_core.dic' version 2.4.1 from 2010-06-29.

Automatic conversion script
Id: cif_fix_enum 1527 2010-12-29 10:47:43Z saulius 

The following automatic conversions were performed:

'_symmetry_cell_setting' value 'Monoclinic' changed to 'monoclinic'
according to /home/saulius/struct/CIF-dictionaries/cif_core.dic
dictionary named 'cif_core.dic' version 2.4.1 from 2010-06-29.

Automatic conversion script
Id: cif_fix_values 1715 2011-07-08 13:25:40Z adriana 
;
_cod_original_sg_symbol_Hall -p_2ybc
_cod_original_sg_symbol_H-M 'P 21/c'
_cod_database_code 2214409
_cod_database_fobs_code 2214409

loop_
_symmetry_equiv_pos_as_xyz
'x, y, z'
'-x, y+1/2, -z+1/2'
'-x, -y, -z'
'x, -y-1/2, z-1/2'

loop_
_atom_site_type_symbol
_atom_site_label
_atom_site_fract_x
_atom_site_fract_y
_atom_site_fract_z
_atom_site_U_iso_or_equiv
_atom_site_adp_type
_atom_site_calc_flag
_atom_site_refinement_flags
_atom_site_occupancy
Br Br 0.28113(2) 0.16625(2) 0.03045(3) 0.04675(11) Uani d . 1
S S 0.20038(4) 0.67420(5) -0.27287(5) 0.02839(13) Uani d . 1
O O1 0.43606(12) 0.67227(13) 0.07797(15) 0.0301(3) Uani d . 1
O O2 0.21425(14) 0.59407(16) -0.38714(16) 0.0400(4) Uani d . 1
C C1 0.29805(16) 0.63812(19) -0.1152(2) 0.0257(4) Uani d . 1
C C2 0.32238(15) 0.52620(18) -0.0398(2) 0.0245(4) Uani d . 1
C C3 0.28368(16) 0.40820(18) -0.0591(2) 0.0275(4) Uani d . 1
H H3 0.2270 0.3854 -0.1393 0.033 Uiso calc R 1
C C4 0.33223(19) 0.32668(18) 0.0444(2) 0.0315(5) Uani d . 1
C C5 0.41681(19) 0.3558(2) 0.1623(2) 0.0337(5) Uani d . 1
H H5 0.4466 0.2963 0.2305 0.040 Uiso calc R 1
C C6 0.45763(18) 0.4713(2) 0.1802(2) 0.0317(5) Uani d . 1
H H6 0.5165 0.4929 0.2583 0.038 Uiso calc R 1
C C7 0.40803(16) 0.55317(19) 0.0783(2) 0.0268(4) Uani d . 1
C C8 0.36849(17) 0.72134(19) -0.0416(2) 0.0275(4) Uani d . 1
C C9 0.08227(16) 0.62234(19) -0.2262(2) 0.0270(4) Uani d . 1
C C10 0.02089(18) 0.5314(2) -0.3034(2) 0.0351(5) Uani d . 1
H H10 0.0439 0.4924 -0.3754 0.042 Uiso calc R 1
C C11 -0.0750(2) 0.4979(3) -0.2743(3) 0.0456(6) Uani d . 1
H H11 -0.1182 0.4357 -0.3270 0.055 Uiso calc R 1
C C12 -0.10762(19) 0.5542(3) -0.1696(3) 0.0462(6) Uani d . 1
H H12 -0.1734 0.5308 -0.1504 0.055 Uiso calc R 1
C C13 -0.0453(2) 0.6448(3) -0.0920(3) 0.0443(6) Uani d . 1
H H13 -0.0680 0.6826 -0.0191 0.053 Uiso calc R 1
C C14 0.05024(19) 0.6807(2) -0.1201(2) 0.0359(5) Uani d . 1
H H14 0.0928 0.7437 -0.0682 0.043 Uiso calc R 1
C C15 0.3859(2) 0.84977(19) -0.0639(3) 0.0354(5) Uani d . 1
H H15A 0.3455 0.8723 -0.1597 0.053 Uiso calc R 1
H H15B 0.4636 0.8646 -0.0503 0.053 Uiso calc R 1
H H15C 0.3603 0.8974 0.0036 0.053 Uiso calc R 1

loop_
_atom_site_aniso_label
_atom_site_aniso_U_11
_atom_site_aniso_U_22
_atom_site_aniso_U_33
_atom_site_aniso_U_12
_atom_site_aniso_U_13
_atom_site_aniso_U_23
Br 0.04578(17) 0.02535(14) 0.0674(2) 0.00332(9) 0.01274(13) 0.00219(10)
S 0.0311(3) 0.0303(3) 0.0241(2) 0.0034(2) 0.0083(2) 0.00379(19)
O1 0.0279(8) 0.0317(8) 0.0296(7) -0.0025(6) 0.0062(6) -0.0040(6)
O2 0.0448(9) 0.0505(10) 0.0284(8) 0.0034(8) 0.0161(7) -0.0036(7)
C1 0.0240(9) 0.0288(10) 0.0257(10) 0.0017(8) 0.0091(8) 0.0021(8)
C2 0.0217(9) 0.0289(10) 0.0243(9) 0.0035(8) 0.0086(7) 0.0001(8)
C3 0.0244(10) 0.0287(10) 0.0297(10) 0.0015(8) 0.0078(8) -0.0021(8)
C4 0.0317(11) 0.0258(10) 0.0391(12) 0.0048(8) 0.0131(9) -0.0014(8)
C5 0.0357(12) 0.0335(11) 0.0315(11) 0.0122(9) 0.0086(9) 0.0041(9)
C6 0.0299(11) 0.0385(12) 0.0251(10) 0.0070(9) 0.0049(8) -0.0021(8)
C7 0.0245(10) 0.0297(10) 0.0274(10) 0.0006(8) 0.0091(8) -0.0041(8)
C8 0.0262(10) 0.0315(10) 0.0278(10) 0.0012(8) 0.0126(8) 0.0004(8)
C9 0.0251(10) 0.0306(10) 0.0235(9) 0.0069(8) 0.0039(7) 0.0033(8)
C10 0.0325(11) 0.0388(12) 0.0324(11) 0.0030(9) 0.0064(9) -0.0075(9)
C11 0.0321(12) 0.0494(14) 0.0525(15) -0.0054(11) 0.0068(11) -0.0071(12)
C12 0.0269(11) 0.0633(17) 0.0490(14) 0.0002(11) 0.0115(10) 0.0019(13)
C13 0.0363(13) 0.0616(16) 0.0379(13) 0.0083(12) 0.0149(10) -0.0040(12)
C14 0.0333(12) 0.0424(13) 0.0305(11) 0.0034(9) 0.0065(9) -0.0061(9)
C15 0.0391(12) 0.0295(11) 0.0416(12) -0.0029(9) 0.0179(10) 0.0002(9)

loop_
_atom_type_symbol
_atom_type_description
_atom_type_scat_dispersion_real
_atom_type_scat_dispersion_imag
_atom_type_scat_source
C C 0.0033 0.0016 'International Tables Vol C Tables 4.2.6.8 and 6.1.1.4'
H H 0.0000 0.0000 'International Tables Vol C Tables 4.2.6.8 and 6.1.1.4'
O O 0.0106 0.0060 'International Tables Vol C Tables 4.2.6.8 and 6.1.1.4'
S S 0.1246 0.1234 'International Tables Vol C Tables 4.2.6.8 and 6.1.1.4'
Br Br -0.2901 2.4595 'International Tables Vol C Tables 4.2.6.8 and 6.1.1.4'

loop_
_geom_angle_atom_site_label_1
_geom_angle_atom_site_label_2
_geom_angle_atom_site_label_3
_geom_angle
O2 S C1 109.34(10)
O2 S C9 106.69(10)
C1 S C9 98.07(9)
C8 O1 C7 106.61(16)
C8 C1 C2 107.41(17)
C8 C1 S 121.56(16)
C2 C1 S 131.03(16)
C7 C2 C3 118.86(19)
C7 C2 C1 104.62(18)
C3 C2 C1 136.51(18)
C4 C3 C2 116.67(19)
C4 C3 H3 121.7
C2 C3 H3 121.7
C3 C4 C5 123.5(2)
C3 C4 Br 119.49(17)
C5 C4 Br 116.97(17)
C6 C5 C4 120.2(2)
C6 C5 H5 119.9
C4 C5 H5 119.9
C7 C6 C5 116.33(19)
C7 C6 H6 121.8
C5 C6 H6 121.8
O1 C7 C6 125.09(19)
O1 C7 C2 110.53(18)
C6 C7 C2 124.4(2)
C1 C8 O1 110.82(18)
C1 C8 C15 133.6(2)
O1 C8 C15 115.56(19)
C10 C9 C14 121.5(2)
C10 C9 S 119.09(16)
C14 C9 S 119.24(17)
C9 C10 C11 119.0(2)
C9 C10 H10 120.5
C11 C10 H10 120.5
C12 C11 C10 120.3(2)
C12 C11 H11 119.8
C10 C11 H11 119.8
C11 C12 C13 120.4(2)
C11 C12 H12 119.8
C13 C12 H12 119.8
C12 C13 C14 120.4(2)
C12 C13 H13 119.8
C14 C13 H13 119.8
C13 C14 C9 118.5(2)
C13 C14 H14 120.8
C9 C14 H14 120.8
C8 C15 H15A 109.5
C8 C15 H15B 109.5
H15A C15 H15B 109.5
C8 C15 H15C 109.5
H15A C15 H15C 109.5
H15B C15 H15C 109.5

loop_
_geom_bond_atom_site_label_1
_geom_bond_atom_site_label_2
_geom_bond_site_symmetry_2
_geom_bond_distance
Br C4 . 1.902(2)
Br O2 4_566 3.204(2)
S O2 . 1.492(2)
S C1 . 1.756(2)
S C9 . 1.796(2)
O1 C8 . 1.373(3)
O1 C7 . 1.380(2)
C1 C8 . 1.359(3)
C1 C2 . 1.447(3)
C2 C7 . 1.397(3)
C2 C3 . 1.404(3)
C3 C4 . 1.385(3)
C3 H3 . 0.9500
C4 C5 . 1.393(3)
C5 C6 . 1.387(3)
C5 H5 . 0.9500
C6 C7 . 1.380(3)
C6 H6 . 0.9500
C8 C15 . 1.480(3)
C9 C10 . 1.380(3)
C9 C14 . 1.391(3)
C10 C11 . 1.389(3)
C10 H10 . 0.9500
C11 C12 . 1.373(4)
C11 H11 . 0.9500
C12 C13 . 1.384(4)
C12 H12 . 0.9500
C13 C14 . 1.387(4)
C13 H13 . 0.9500
C14 H14 . 0.9500
C15 H15A . 0.9800
C15 H15B . 0.9800
C15 H15C . 0.9800

loop_
_geom_hbond_atom_site_label_D
_geom_hbond_atom_site_label_H
_geom_hbond_atom_site_label_A
_geom_hbond_site_symmetry_A
_geom_hbond_distance_DH
_geom_hbond_distance_HA
_geom_hbond_distance_DA
_geom_hbond_angle_DHA
C5 H5 O1 2_645 0.95 2.49 3.420(3) 166.1

loop_
_geom_torsion_atom_site_label_1
_geom_torsion_atom_site_label_2
_geom_torsion_atom_site_label_3
_geom_torsion_atom_site_label_4
_geom_torsion
O2 S C1 C8 123.53(18)
C9 S C1 C8 -125.54(18)
O2 S C1 C2 -55.9(2)
C9 S C1 C2 55.0(2)
C8 C1 C2 C7 0.7(2)
S C1 C2 C7 -179.84(16)
C8 C1 C2 C3 -178.1(2)
S C1 C2 C3 1.4(4)
C7 C2 C3 C4 1.8(3)
C1 C2 C3 C4 -179.6(2)
C2 C3 C4 C5 -1.2(3)
C2 C3 C4 Br 177.61(15)
C3 C4 C5 C6 -0.6(4)
Br C4 C5 C6 -179.43(17)
C4 C5 C6 C7 1.7(3)
C8 O1 C7 C6 179.18(19)
C8 O1 C7 C2 -0.4(2)
C5 C6 C7 O1 179.39(19)
C5 C6 C7 C2 -1.0(3)
C3 C2 C7 O1 178.89(17)
C1 C2 C7 O1 -0.1(2)
C3 C2 C7 C6 -0.7(3)
C1 C2 C7 C6 -179.76(19)
C2 C1 C8 O1 -1.0(2)
S C1 C8 O1 179.47(14)
C2 C1 C8 C15 179.1(2)
S C1 C8 C15 -0.4(3)
C7 O1 C8 C1 0.9(2)
C7 O1 C8 C15 -179.20(18)
O2 S C9 C10 -5.4(2)
C1 S C9 C10 -118.41(18)
O2 S C9 C14 179.50(17)
C1 S C9 C14 66.44(19)
C14 C9 C10 C11 0.1(3)
S C9 C10 C11 -174.97(19)
C9 C10 C11 C12 -0.3(4)
C10 C11 C12 C13 -0.1(4)
C11 C12 C13 C14 0.7(4)
C12 C13 C14 C9 -1.0(4)
C10 C9 C14 C13 0.6(3)
S C9 C14 C13 175.62(18)
